data_7007237
loop_
_publ_author_name
'Auvray, Nicolas'
'Basu Baul, Tushar S.'
'Braunstein, Pierre'
'Croizat, Pierre'
'Englert, Ulli'
'Herberich, Gerhard E.'
'Welter, Richard'

_publ_section_title
;
 Organometallic building blocks with amino-substituted cyclopentadienyl
 and boratabenzene ligands for the synthesis of heterometallic
 complexes and clusters.
;
_journal_issue 24
_journal_name_full 'Dalton transactions (Cambridge, England : 2003)'
_journal_page_first 2950
_journal_page_last 2958
_journal_paper_doi 10.1039/b602106a
_journal_year 2006
_chemical_formula_moiety 'C10 H10 Cl Mo N O3'
_chemical_formula_sum 'C10 H10 Cl Mo N O3'
_chemical_formula_weight 323.58
_chemical_name_systematic
;
?
;
_space_group_IT_number 14
_symmetry_cell_setting monoclinic
_symmetry_space_group_name_Hall '-P 2yn'
_symmetry_space_group_name_H-M 'P 1 21/n 1'
_atom_sites_solution_hydrogens geom
_atom_sites_solution_primary direct
_atom_sites_solution_secondary difmap
_audit_creation_method SHELXL-97
_cell_angle_alpha 90.00
_cell_angle_beta 99.38(5)
_cell_angle_gamma 90.00
_cell_formula_units_Z 4
_cell_length_a 8.8250(3)
_cell_length_b 10.7520(3)
_cell_length_c 12.8080(4)
_cell_measurement_reflns_used 2720
_cell_measurement_temperature 173(2)
_cell_measurement_theta_max 30.034
_cell_measurement_theta_min 0.998
_cell_volume 1199.06(18)
_computing_cell_refinement 'Denzo (Nonius B.V., 1998)'
_computing_data_collection 'Collect (Nonius B.V., 1998)'
_computing_data_reduction 'Denzo (Nonius B.V., 1998)'
_computing_molecular_graphics 'PLATON 98 (Spek, 1998)'
_computing_publication_material 'SHELXL-97 (Sheldrick, 1997)'
_computing_structure_refinement 'SHELXL-97 (Sheldrick, 1997)'
_computing_structure_solution 'SHELXS-97 (Sheldrick, 1997)'
_diffrn_ambient_temperature 173(2)
_diffrn_measured_fraction_theta_full 0.995
_diffrn_measured_fraction_theta_max 0.995
_diffrn_measurement_device_type KappaCCD
_diffrn_measurement_method '\p scans'
_diffrn_radiation_monochromator graphite
_diffrn_radiation_source 'fine-focus sealed tube'
_diffrn_radiation_type MoK\a
_diffrn_radiation_wavelength 0.71073
_diffrn_reflns_av_R_equivalents 0.0277
_diffrn_reflns_av_sigmaI/netI 0.0649
_diffrn_reflns_limit_h_max 12
_diffrn_reflns_limit_h_min -12
_diffrn_reflns_limit_k_max 15
_diffrn_reflns_limit_k_min -13
_diffrn_reflns_limit_l_max 17
_diffrn_reflns_limit_l_min -18
_diffrn_reflns_number 5481
_diffrn_reflns_theta_full 30.04
_diffrn_reflns_theta_max 30.04
_diffrn_reflns_theta_min 2.49
_exptl_absorpt_coefficient_mu 1.306
_exptl_absorpt_correction_type none
_exptl_crystal_colour orange
_exptl_crystal_density_diffrn 1.792
_exptl_crystal_density_method 'not measured'
_exptl_crystal_description prism
_exptl_crystal_F_000 640
_exptl_crystal_size_max 0.13
_exptl_crystal_size_mid 0.12
_exptl_crystal_size_min 0.10
_refine_diff_density_max 1.033
_refine_diff_density_min -1.069
_refine_diff_density_rms 0.128
_refine_ls_extinction_method none
_refine_ls_goodness_of_fit_ref 1.070
_refine_ls_hydrogen_treatment constr
_refine_ls_matrix_type full
_refine_ls_number_parameters 145
_refine_ls_number_reflns 3489
_refine_ls_number_restraints 0
_refine_ls_restrained_S_all 1.070
_refine_ls_R_factor_all 0.0666
_refine_ls_R_factor_gt 0.0383
_refine_ls_shift/su_max 0.001
_refine_ls_shift/su_mean 0.000
_refine_ls_structure_factor_coef Fsqd
_refine_ls_weighting_details 'calc w=1/[\s^2^(Fo^2^)+(0.0300P)^2^+0.0000P] where P=(Fo^2^+2Fc^2^)/3'
_refine_ls_weighting_scheme calc
_refine_ls_wR_factor_gt 0.0765
_refine_ls_wR_factor_ref 0.0865
_reflns_number_gt 2511
_reflns_number_total 3489
_reflns_threshold_expression >2sigma(I)
_cod_data_source_file b602106a.txt
_cod_data_source_block shelxl
_cod_original_cell_volume 1199.07(6)
_cod_original_sg_symbol_H-M 'P 21/n'
_cod_database_code 7007237

loop_
_symmetry_equiv_pos_as_xyz
'x, y, z'
'-x+1/2, y+1/2, -z+1/2'
'-x, -y, -z'
'x-1/2, -y-1/2, z-1/2'

loop_
_atom_site_label
_atom_site_type_symbol
_atom_site_fract_x
_atom_site_fract_y
_atom_site_fract_z
_atom_site_U_iso_or_equiv
_atom_site_adp_type
_atom_site_occupancy
_atom_site_symmetry_multiplicity
_atom_site_calc_flag
_atom_site_refinement_flags
_atom_site_disorder_assembly
_atom_site_disorder_group
Mo Mo 0.79176(3) 0.22875(2) 0.124530(18) 0.02364(9) Uani 1 1 d . . .
Cl Cl 0.99516(10) 0.14706(7) 0.26915(6) 0.0388(2) Uani 1 1 d . . .
O1 O 0.6017(3) 0.2353(2) 0.3110(2) 0.0527(7) Uani 1 1 d . . .
O3 O 0.4635(3) 0.1636(2) 0.00570(19) 0.0546(7) Uani 1 1 d . . .
O2 O 0.8504(3) -0.04156(19) 0.04144(17) 0.0471(6) Uani 1 1 d . . .
N N 1.1374(3) 0.4028(2) 0.18372(19) 0.0330(6) Uani 1 1 d . . .
C1 C 0.6717(4) 0.2265(2) 0.2437(3) 0.0332(7) Uani 1 1 d . . .
C3 C 0.5834(4) 0.1894(3) 0.0472(2) 0.0342(7) Uani 1 1 d . . .
C2 C 0.8257(4) 0.0538(3) 0.0734(2) 0.0313(7) Uani 1 1 d . . .
C4 C 0.8563(4) 0.4370(3) 0.1529(2) 0.0338(7) Uani 1 1 d . . .
H4 H 0.8420 0.4704 0.2192 0.041 Uiso 1 1 calc . . .
C5 C 0.7416(4) 0.4231(3) 0.0635(3) 0.0425(8) Uani 1 1 d . . .
H5 H 0.6393 0.4533 0.0566 0.051 Uiso 1 1 calc . . .
C6 C 0.8051(4) 0.3567(3) -0.0141(2) 0.0394(8) Uani 1 1 d . . .
H6 H 0.7526 0.3341 -0.0822 0.047 Uiso 1 1 calc . . .
C7 C 0.9598(4) 0.3295(3) 0.0268(2) 0.0310(7) Uani 1 1 d . . .
H7 H 1.0266 0.2787 -0.0060 0.037 Uiso 1 1 calc . . .
C8 C 0.9984(3) 0.3921(2) 0.1267(2) 0.0251(6) Uani 1 1 d . . .
C9 C 1.1574(5) 0.4571(3) 0.2898(3) 0.0539(10) Uani 1 1 d . . .
H9A H 1.1239 0.5442 0.2849 0.081 Uiso 1 1 calc . . .
H9B H 1.2659 0.4530 0.3219 0.081 Uiso 1 1 calc . . .
H9C H 1.0956 0.4107 0.3335 0.081 Uiso 1 1 calc . . .
C10 C 1.2677(4) 0.3404(3) 0.1512(3) 0.0505(9) Uani 1 1 d . . .
H10A H 1.2588 0.2505 0.1614 0.076 Uiso 1 1 calc . . .
H10B H 1.3628 0.3707 0.1938 0.076 Uiso 1 1 calc . . .
H10C H 1.2694 0.3578 0.0763 0.076 Uiso 1 1 calc . . .

loop_
_atom_site_aniso_label
_atom_site_aniso_U_11
_atom_site_aniso_U_22
_atom_site_aniso_U_33
_atom_site_aniso_U_23
_atom_site_aniso_U_13
_atom_site_aniso_U_12
Mo 0.02625(15) 0.02258(14) 0.02232(15) 0.00139(9) 0.00466(11) -0.00063(10)
Cl 0.0425(5) 0.0361(4) 0.0335(4) 0.0087(3) -0.0064(4) -0.0001(3)
O1 0.069(2) 0.0481(13) 0.0499(16) 0.0001(11) 0.0358(15) 0.0000(13)
O3 0.0320(15) 0.0695(17) 0.0593(16) -0.0057(13) -0.0016(12) -0.0098(13)
O2 0.0546(17) 0.0300(11) 0.0590(15) -0.0101(11) 0.0165(12) -0.0013(12)
N 0.0296(15) 0.0357(13) 0.0326(14) 0.0001(11) 0.0015(12) -0.0073(12)
C1 0.042(2) 0.0260(14) 0.0332(18) 0.0019(13) 0.0111(15) -0.0044(14)
C3 0.0311(18) 0.0382(16) 0.0342(17) 0.0010(14) 0.0081(14) -0.0022(15)
C2 0.0306(18) 0.0332(16) 0.0303(16) 0.0000(13) 0.0056(13) -0.0044(14)
C4 0.040(2) 0.0251(14) 0.0385(18) -0.0022(13) 0.0139(15) 0.0006(14)
C5 0.0258(18) 0.0310(16) 0.069(2) 0.0179(16) 0.0033(17) 0.0038(14)
C6 0.044(2) 0.0414(17) 0.0289(17) 0.0160(14) -0.0066(15) -0.0114(16)
C7 0.0380(19) 0.0313(15) 0.0256(15) -0.0009(12) 0.0112(14) -0.0086(14)
C8 0.0304(16) 0.0190(12) 0.0270(15) 0.0050(11) 0.0078(13) -0.0030(12)
C9 0.069(3) 0.051(2) 0.0359(19) -0.0031(16) -0.0067(18) -0.023(2)
C10 0.034(2) 0.044(2) 0.073(3) 0.0087(18) 0.0075(19) 0.0031(16)

loop_
_atom_type_symbol
_atom_type_description
_atom_type_scat_dispersion_real
_atom_type_scat_dispersion_imag
_atom_type_scat_source
C C 0.0033 0.0016 'International Tables Vol C Tables 4.2.6.8 and 6.1.1.4'
H H 0.0000 0.0000 'International Tables Vol C Tables 4.2.6.8 and 6.1.1.4'
O O 0.0106 0.0060 'International Tables Vol C Tables 4.2.6.8 and 6.1.1.4'
N N 0.0061 0.0033 'International Tables Vol C Tables 4.2.6.8 and 6.1.1.4'
Mo Mo -1.6832 0.6857 'International Tables Vol C Tables 4.2.6.8 and 6.1.1.4'
Cl Cl 0.1484 0.1585 'International Tables Vol C Tables 4.2.6.8 and 6.1.1.4'

loop_
_geom_angle_atom_site_label_1
_geom_angle_atom_site_label_2
_geom_angle_atom_site_label_3
_geom_angle
_geom_angle_site_symmetry_1
_geom_angle_site_symmetry_3
_geom_angle_publ_flag
C3 Mo C1 79.34(13) . . ?
C3 Mo C2 79.35(13) . . ?
C1 Mo C2 111.11(11) . . ?
C3 Mo C5 84.89(13) . . ?
C1 Mo C5 100.25(12) . . ?
C2 Mo C5 141.25(13) . . ?
C3 Mo C6 84.30(12) . . ?
C1 Mo C6 135.17(13) . . ?
C2 Mo C6 106.32(12) . . ?
C5 Mo C6 36.45(12) . . ?
C3 Mo C4 117.78(12) . . ?
C1 Mo C4 92.25(11) . . ?
C2 Mo C4 153.88(12) . . ?
C5 Mo C4 35.76(12) . . ?
C6 Mo C4 59.62(11) . . ?
C3 Mo C7 116.41(12) . . ?
C1 Mo C7 150.62(10) . . ?
C2 Mo C7 96.66(11) . . ?
C5 Mo C7 59.56(12) . . ?
C6 Mo C7 35.51(11) . . ?
C4 Mo C7 58.70(10) . . ?
C3 Mo Cl 141.57(10) . . ?
C1 Mo Cl 80.60(10) . . ?
C2 Mo Cl 77.83(9) . . ?
C5 Mo Cl 130.97(9) . . ?
C6 Mo Cl 131.82(9) . . ?
C4 Mo Cl 95.40(8) . . ?
C7 Mo Cl 96.68(8) . . ?
C3 Mo C8 139.50(11) . . ?
C1 Mo C8 118.16(11) . . ?
C2 Mo C8 120.21(11) . . ?
C5 Mo C8 57.26(10) . . ?
C6 Mo C8 57.11(10) . . ?
C4 Mo C8 34.03(9) . . ?
C7 Mo C8 33.99(9) . . ?
Cl Mo C8 78.93(7) . . ?
C8 N C10 120.5(3) . . ?
C8 N C9 120.4(3) . . ?
C10 N C9 118.1(3) . . ?
O1 C1 Mo 174.5(2) . . ?
O3 C3 Mo 177.4(3) . . ?
O2 C2 Mo 176.1(3) . . ?
C5 C4 C8 108.4(3) . . ?
C5 C4 Mo 69.23(16) . . ?
C8 C4 Mo 80.84(16) . . ?
C5 C4 H4 125.8 . . ?
C8 C4 H4 125.8 . . ?
Mo C4 H4 116.0 . . ?
C4 C5 C6 108.1(3) . . ?
C4 C5 Mo 75.00(17) . . ?
C6 C5 Mo 72.31(17) . . ?
C4 C5 H5 125.9 . . ?
C6 C5 H5 125.9 . . ?
Mo C5 H5 118.6 . . ?
C7 C6 C5 108.3(3) . . ?
C7 C6 Mo 75.75(17) . . ?
C5 C6 Mo 71.24(16) . . ?
C7 C6 H6 125.8 . . ?
C5 C6 H6 125.8 . . ?
Mo C6 H6 119.0 . . ?
C6 C7 C8 107.9(3) . . ?
C6 C7 Mo 68.74(17) . . ?
C8 C7 Mo 79.68(16) . . ?
C6 C7 H7 126.0 . . ?
C8 C7 H7 126.0 . . ?
Mo C7 H7 117.4 . . ?
N C8 C4 127.4(3) . . ?
N C8 C7 126.5(3) . . ?
C4 C8 C7 106.0(3) . . ?
N C8 Mo 131.81(19) . . ?
C4 C8 Mo 65.13(15) . . ?
C7 C8 Mo 66.34(15) . . ?
N C9 H9A 109.5 . . ?
N C9 H9B 109.5 . . ?
H9A C9 H9B 109.5 . . ?
N C9 H9C 109.5 . . ?
H9A C9 H9C 109.5 . . ?
H9B C9 H9C 109.5 . . ?
N C10 H10A 109.5 . . ?
N C10 H10B 109.5 . . ?
H10A C10 H10B 109.5 . . ?
N C10 H10C 109.5 . . ?
H10A C10 H10C 109.5 . . ?
H10B C10 H10C 109.5 . . ?

loop_
_geom_bond_atom_site_label_1
_geom_bond_atom_site_label_2
_geom_bond_distance
_geom_bond_site_symmetry_2
_geom_bond_publ_flag
Mo C3 1.987(3) . ?
Mo C1 1.995(3) . ?
Mo C2 2.030(3) . ?
Mo C5 2.250(3) . ?
Mo C6 2.264(3) . ?
Mo C4 2.324(3) . ?
Mo C7 2.354(3) . ?
Mo Cl 2.5182(14) . ?
Mo C8 2.529(3) . ?
O1 C1 1.142(4) . ?
O3 C3 1.138(4) . ?
O2 C2 1.138(3) . ?
N C8 1.327(4) . ?
N C10 1.449(4) . ?
N C9 1.463(4) . ?
C4 C5 1.406(5) . ?
C4 C8 1.434(4) . ?
C4 H4 0.9500 . ?
C5 C6 1.412(5) . ?
C5 H5 0.9500 . ?
C6 C7 1.411(4) . ?
C6 H6 0.9500 . ?
C7 C8 1.437(4) . ?
C7 H7 0.9500 . ?
C9 H9A 0.9800 . ?
C9 H9B 0.9800 . ?
C9 H9C 0.9800 . ?
C10 H10A 0.9800 . ?
C10 H10B 0.9800 . ?
C10 H10C 0.9800 . ?

loop_
_geom_torsion_atom_site_label_1
_geom_torsion_atom_site_label_2
_geom_torsion_atom_site_label_3
_geom_torsion_atom_site_label_4
_geom_torsion
_geom_torsion_site_symmetry_1
_geom_torsion_site_symmetry_2
_geom_torsion_site_symmetry_3
_geom_torsion_site_symmetry_4
_geom_torsion_publ_flag
C3 Mo C1 O1 -94(3) . . . . ?
C2 Mo C1 O1 -169(3) . . . . ?
C5 Mo C1 O1 -12(3) . . . . ?
C6 Mo C1 O1 -24(3) . . . . ?
C4 Mo C1 O1 23(3) . . . . ?
C7 Mo C1 O1 32(3) . . . . ?
Cl Mo C1 O1 118(3) . . . . ?
C8 Mo C1 O1 47(3) . . . . ?
C1 Mo C3 O3 -48(7) . . . . ?
C2 Mo C3 O3 66(7) . . . . ?
C5 Mo C3 O3 -149(7) . . . . ?
C6 Mo C3 O3 174(7) . . . . ?
C4 Mo C3 O3 -135(7) . . . . ?
C7 Mo C3 O3 158(7) . . . . ?
Cl Mo C3 O3 12(7) . . . . ?
C8 Mo C3 O3 -169(7) . . . . ?
C3 Mo C2 O2 117(4) . . . . ?
C1 Mo C2 O2 -169(4) . . . . ?
C5 Mo C2 O2 49(4) . . . . ?
C6 Mo C2 O2 36(4) . . . . ?
C4 Mo C2 O2 -17(4) . . . . ?
C7 Mo C2 O2 1(4) . . . . ?
Cl Mo C2 O2 -95(4) . . . . ?
C8 Mo C2 O2 -25(4) . . . . ?
C3 Mo C4 C5 -25.4(2) . . . . ?
C1 Mo C4 C5 -104.5(2) . . . . ?
C2 Mo C4 C5 101.5(3) . . . . ?
C6 Mo C4 C5 38.60(19) . . . . ?
C7 Mo C4 C5 80.2(2) . . . . ?
Cl Mo C4 C5 174.74(19) . . . . ?
C8 Mo C4 C5 113.7(3) . . . . ?
C3 Mo C4 C8 -139.09(18) . . . . ?
C1 Mo C4 C8 141.78(19) . . . . ?
C2 Mo C4 C8 -12.2(3) . . . . ?
C5 Mo C4 C8 -113.7(3) . . . . ?
C6 Mo C4 C8 -75.13(18) . . . . ?
C7 Mo C4 C8 -33.54(16) . . . . ?
Cl Mo C4 C8 61.01(16) . . . . ?
C8 C4 C5 C6 7.0(3) . . . . ?
Mo C4 C5 C6 -65.3(2) . . . . ?
C8 C4 C5 Mo 72.22(19) . . . . ?
C3 Mo C5 C4 157.6(2) . . . . ?
C1 Mo C5 C4 79.5(2) . . . . ?
C2 Mo C5 C4 -136.4(2) . . . . ?
C6 Mo C5 C4 -115.0(3) . . . . ?
C7 Mo C5 C4 -77.6(2) . . . . ?
Cl Mo C5 C4 -6.9(3) . . . . ?
C8 Mo C5 C4 -37.52(17) . . . . ?
C3 Mo C5 C6 -87.3(2) . . . . ?
C1 Mo C5 C6 -165.5(2) . . . . ?
C2 Mo C5 C6 -21.4(3) . . . . ?
C4 Mo C5 C6 115.0(3) . . . . ?
C7 Mo C5 C6 37.48(18) . . . . ?
Cl Mo C5 C6 108.1(2) . . . . ?
C8 Mo C5 C6 77.5(2) . . . . ?
C4 C5 C6 C7 -0.2(3) . . . . ?
Mo C5 C6 C7 -67.3(2) . . . . ?
C4 C5 C6 Mo 67.0(2) . . . . ?
C3 Mo C6 C7 -155.5(2) . . . . ?
C1 Mo C6 C7 135.9(2) . . . . ?
C2 Mo C6 C7 -78.3(2) . . . . ?
C5 Mo C6 C7 115.4(3) . . . . ?
C4 Mo C6 C7 77.56(19) . . . . ?
Cl Mo C6 C7 9.8(2) . . . . ?
C8 Mo C6 C7 37.46(16) . . . . ?
C3 Mo C6 C5 89.1(2) . . . . ?
C1 Mo C6 C5 20.5(3) . . . . ?
C2 Mo C6 C5 166.25(19) . . . . ?
C4 Mo C6 C5 -37.86(19) . . . . ?
C7 Mo C6 C5 -115.4(3) . . . . ?
Cl Mo C6 C5 -105.6(2) . . . . ?
C8 Mo C6 C5 -78.0(2) . . . . ?
C5 C6 C7 C8 -6.6(3) . . . . ?
Mo C6 C7 C8 -70.86(19) . . . . ?
C5 C6 C7 Mo 64.3(2) . . . . ?
C3 Mo C7 C6 27.5(2) . . . . ?
C1 Mo C7 C6 -90.0(3) . . . . ?
C2 Mo C7 C6 108.9(2) . . . . ?
C5 Mo C7 C6 -38.49(19) . . . . ?
C4 Mo C7 C6 -80.4(2) . . . . ?
Cl Mo C7 C6 -172.67(18) . . . . ?
C8 Mo C7 C6 -114.0(3) . . . . ?
C3 Mo C7 C8 141.46(18) . . . . ?
C1 Mo C7 C8 24.0(3) . . . . ?
C2 Mo C7 C8 -137.15(18) . . . . ?
C5 Mo C7 C8 75.49(19) . . . . ?
C6 Mo C7 C8 114.0(3) . . . . ?
C4 Mo C7 C8 33.58(16) . . . . ?
Cl Mo C7 C8 -58.69(17) . . . . ?
C10 N C8 C4 173.3(3) . . . . ?
C9 N C8 C4 5.0(4) . . . . ?
C10 N C8 C7 -4.8(4) . . . . ?
C9 N C8 C7 -173.1(2) . . . . ?
C10 N C8 Mo 84.8(3) . . . . ?
C9 N C8 Mo -83.5(3) . . . . ?
C5 C4 C8 N 170.8(3) . . . . ?
Mo C4 C8 N -124.8(3) . . . . ?
C5 C4 C8 C7 -10.8(3) . . . . ?
Mo C4 C8 C7 53.59(18) . . . . ?
C5 C4 C8 Mo -64.41(19) . . . . ?
C6 C7 C8 N -171.0(3) . . . . ?
Mo C7 C8 N 125.5(3) . . . . ?
C6 C7 C8 C4 10.6(3) . . . . ?
Mo C7 C8 C4 -52.86(18) . . . . ?
C6 C7 C8 Mo 63.5(2) . . . . ?
C3 Mo C8 N -177.9(3) . . . . ?
C1 Mo C8 N 74.5(3) . . . . ?
C2 Mo C8 N -67.2(3) . . . . ?
C5 Mo C8 N 158.5(3) . . . . ?
C6 Mo C8 N -157.8(3) . . . . ?
C4 Mo C8 N 119.0(3) . . . . ?
C7 Mo C8 N -118.6(4) . . . . ?
Cl Mo C8 N 1.5(3) . . . . ?
C3 Mo C8 C4 63.2(2) . . . . ?
C1 Mo C8 C4 -44.5(2) . . . . ?
C2 Mo C8 C4 173.80(17) . . . . ?
C5 Mo C8 C4 39.50(18) . . . . ?
C6 Mo C8 C4 83.19(19) . . . . ?
C7 Mo C8 C4 122.4(3) . . . . ?
Cl Mo C8 C4 -117.46(17) . . . . ?
C3 Mo C8 C7 -59.2(2) . . . . ?
C1 Mo C8 C7 -166.91(18) . . . . ?
C2 Mo C8 C7 51.4(2) . . . . ?
C5 Mo C8 C7 -82.9(2) . . . . ?
C6 Mo C8 C7 -39.20(19) . . . . ?
C4 Mo C8 C7 -122.4(3) . . . . ?
Cl Mo C8 C7 120.15(17) . . . . ?
